data_1539972
loop_
_publ_author_name
'Yakubovich, O.V.'
'Massa, W.'
'Gavrilenko, P.G.'
'Pekov, I.V.'
'Chukanov, N.V.'

_publ_section_title
;
 Crystal structure of the Na-, Ca-, Be-cordierite and crystallochemical
 regularities in the cordierite-sekaninaite series
;
_journal_name_full Kristallografiya
_journal_page_first 1049
_journal_page_last 1060
_journal_volume 49
_journal_year 2004
_chemical_formula_sum 'Al3.39 Be0.61 Ca0.19 Fe0.14 H1.84 Mg1.86 Na0.28 O18.92 Si5'
_chemical_name_systematic
;
(Mg1.86 Fe0.14) (Na0.28 Ca0.19) (Al3.39 Be0.61 Si5 O18) (H2 O)0.92
;
_space_group_IT_number 66
_symmetry_space_group_name_Hall '-C 2 2c'
_symmetry_space_group_name_H-M 'C c c m'
_cell_angle_alpha 90
_cell_angle_beta 90
_cell_angle_gamma 90
_cell_formula_units_Z 4
_cell_length_a 16.85
_cell_length_b 9.729
_cell_length_c 9.298
_cell_volume 1524.255
_citation_journal_id_ASTM KRISAJ
_cod_data_source_file Yakubovich_KRISAJ_2004_582.cif
_cod_data_source_block H1.84Al3.39Be0.61Ca0.19Fe0.14Mg1.86Na0.28O18.92Si5
_cod_original_formula_sum
;
H1.84 Al3.39 Be0.61 Ca0.19 Fe0.14 Mg1.86 Na0.28 O18.92 Si5
;
_cod_database_code 1539972

loop_
_symmetry_equiv_pos_as_xyz
x,y,z
-x,-y,z
x,-y,-z+1/2
-x,y,-z+1/2
-x,-y,-z
x,y,-z
-x,y,z-1/2
x,-y,z-1/2
x+1/2,y+1/2,z
-x+1/2,-y+1/2,z
x+1/2,-y+1/2,-z+1/2
-x+1/2,y+1/2,-z+1/2
-x+1/2,-y+1/2,-z
x+1/2,y+1/2,-z
-x+1/2,y+1/2,z-1/2
x+1/2,-y+1/2,z-1/2

loop_
_atom_site_label
_atom_site_type_symbol
_atom_site_fract_x
_atom_site_fract_y
_atom_site_fract_z
_atom_site_occupancy
_atom_site_U_iso_or_equiv
Fe1 Fe+2 0.1663 0 0.25 0.07 0.0
O4 O-2 0.06272 0.08363 0.15097 1 0.0
Si1 Si+4 0.30764 0.07956 0 1 0.0
O1 O-2 0.254 0.10655 0.14193 1 0.0
O5 O-2 -0.04311 0.25765 0 1 0.0
Be1 Be+2 0.25 0.25 0.25019 0.306 0.0
O6 O-2 0.17424 0.19051 0.35748 1 0.0
O7 O-2 0.5 0 0.25 0.928 0.0
Al1 Al+3 0.05072 0.18985 0 1 0.0
Al2 Al+3 0.25 0.25 0.25019 0.694 0.0
Si3 Si+4 0.13756 0.26233 0.5 1 0.0
O2 O-2 0.33655 -0.07803 0 1 0.0
O3 O-2 0.38338 0.17683 0 1 0.0
Ca1 Ca+2 0 0.5 0.5 0.192 0.0
H1 H+1 0.491 0.055 0.317 0.464 0.0
Mg1 Mg+2 0.1663 0 0.25 0.93 0.0
Na1 Na+1 0 0.5 0.5 0.276 0.0
Si2 Si+4 0 0 0.25 1 0.0
